data_4065040
loop_
_publ_author_name
'Yao, Zi-Jian'
'Jin, Guo-Xin'

_publ_section_title
;
 Monophosphine-o-Carborane Sulfide as a Noninnocent Ligand for C,S,
 S,S&#x2032;, and B,S,S&#x2032; Coordination Modes of Half-Sandwich
 Iridium and Rhodium Complexes
;
_journal_issue 20
_journal_name_full Organometallics
_journal_page_first 5365
_journal_paper_doi 10.1021/om200528q
_journal_volume 30
_journal_year 2011
_chemical_formula_sum 'C24 H34 B10 Ir P S2'
_chemical_formula_weight 717.90
_chemical_name_systematic
; 
 ? 
;
_space_group_IT_number 2
_symmetry_cell_setting triclinic
_symmetry_space_group_name_Hall '-P 1'
_symmetry_space_group_name_H-M 'P -1'
_atom_sites_solution_hydrogens geom
_atom_sites_solution_primary direct
_atom_sites_solution_secondary difmap
_audit_creation_method SHELXL-97
_cell_angle_alpha 84.482(2)
_cell_angle_beta 62.969(2)
_cell_angle_gamma 84.006(2)
_cell_formula_units_Z 2
_cell_length_a 11.9243(13)
_cell_length_b 12.0239(14)
_cell_length_c 12.8524(14)
_cell_measurement_reflns_used 3531
_cell_measurement_temperature 296(2)
_cell_measurement_theta_max 25.37
_cell_measurement_theta_min 2.66
_cell_volume 1630.0(3)
_computing_cell_refinement 'Bruker SAINT'
_computing_data_collection 'Bruker APEX2'
_computing_data_reduction 'Bruker SAINT'
_computing_molecular_graphics 'Bruker SHELXTL'
_computing_publication_material 'Bruker SHELXTL'
_computing_structure_refinement 'SHELXL-97 (Sheldrick, 1997)'
_computing_structure_solution 'SHELXS-97 (Sheldrick, 1990)'
_diffrn_ambient_temperature 296(2)
_diffrn_measured_fraction_theta_full 0.981
_diffrn_measured_fraction_theta_max 0.981
_diffrn_measurement_device_type 'Bruker APEX-II CCD'
_diffrn_measurement_method '\f and \w scans'
_diffrn_radiation_monochromator graphite
_diffrn_radiation_source 'fine-focus sealed tube'
_diffrn_radiation_type MoK\a
_diffrn_radiation_wavelength 0.71073
_diffrn_reflns_av_R_equivalents 0.0291
_diffrn_reflns_av_sigmaI/netI 0.0620
_diffrn_reflns_limit_h_max 15
_diffrn_reflns_limit_h_min -11
_diffrn_reflns_limit_k_max 15
_diffrn_reflns_limit_k_min -15
_diffrn_reflns_limit_l_max 16
_diffrn_reflns_limit_l_min -16
_diffrn_reflns_number 11900
_diffrn_reflns_theta_full 27.56
_diffrn_reflns_theta_max 27.56
_diffrn_reflns_theta_min 1.71
_diffrn_standards_decay_% 3.61
_exptl_absorpt_coefficient_mu 4.287
_exptl_absorpt_correction_T_max 0.8472
_exptl_absorpt_correction_T_min 0.6738
_exptl_absorpt_correction_type multi-scan
_exptl_absorpt_process_details sadabs
_exptl_crystal_colour red
_exptl_crystal_density_diffrn 1.463
_exptl_crystal_density_method 'not measured'
_exptl_crystal_description prism
_exptl_crystal_F_000 704
_exptl_crystal_size_max 0.10
_exptl_crystal_size_mid 0.06
_exptl_crystal_size_min 0.04
_platon_squeeze_details
;
;
_refine_diff_density_max 1.739
_refine_diff_density_min -1.567
_refine_diff_density_rms 0.324
_refine_ls_extinction_method none
_refine_ls_goodness_of_fit_ref 1.091
_refine_ls_hydrogen_treatment constr
_refine_ls_matrix_type full
_refine_ls_number_parameters 364
_refine_ls_number_reflns 7378
_refine_ls_number_restraints 2
_refine_ls_restrained_S_all 1.091
_refine_ls_R_factor_all 0.0680
_refine_ls_R_factor_gt 0.0485
_refine_ls_shift/su_max 0.003
_refine_ls_shift/su_mean 0.000
_refine_ls_structure_factor_coef Fsqd
_refine_ls_weighting_details 'calc w=1/[\s^2^(Fo^2^)+(0.1138P)^2^+0.0000P] where P=(Fo^2^+2Fc^2^)/3'
_refine_ls_weighting_scheme calc
_refine_ls_wR_factor_gt 0.1505
_refine_ls_wR_factor_ref 0.1775
_reflns_number_gt 5845
_reflns_number_total 7378
_reflns_threshold_expression >2sigma(I)
_cod_data_source_file om200528q_si_001.cif
_cod_data_source_block 5
_cod_depositor_comments
;
The following automatic conversions were performed:

'_symmetry_cell_setting' value 'Triclinic' changed to 'triclinic'
according to /home/saulius/struct/CIF-dictionaries/cif_core.dic
dictionary named 'cif_core.dic' version 2.4.1 from 2010-06-29.

Automatic conversion script
Id: cif_fix_values 1715 2011-07-08 13:25:40Z adriana 
;
_cod_original_sg_symbol_H-M P-1
_cod_database_code 4065040

loop_
_symmetry_equiv_pos_as_xyz
'x, y, z'
'-x, -y, -z'

loop_
_atom_site_label
_atom_site_type_symbol
_atom_site_fract_x
_atom_site_fract_y
_atom_site_fract_z
_atom_site_U_iso_or_equiv
_atom_site_adp_type
_atom_site_occupancy
_atom_site_symmetry_multiplicity
_atom_site_calc_flag
_atom_site_refinement_flags
_atom_site_disorder_assembly
_atom_site_disorder_group
Ir1 Ir 0.23810(6) 0.26735(5) 0.46604(4) 0.03029(17) Uani 0.9121(18) 1 d P A 1
S2 S 0.0722(2) 0.3354(2) 0.6489(2) 0.0398(5) Uani 0.9121(18) 1 d P A 1
C2 C 0.1621(9) 0.2726(7) 0.7213(9) 0.042(2) Uani 0.9121(18) 1 d P A 1
B4 B 0.3294(9) 0.0872(9) 0.6654(10) 0.043(2) Uani 0.9121(18) 1 d PD A 1
H4 H 0.3696 0.0129 0.6133 0.052 Uiso 0.9121(18) 1 calc PR A 1
Ir1' Ir 0.2812(6) 0.2297(5) 0.4456(4) 0.03029(17) Uani 0.0879(18) 1 d PD A 2
S2' S 0.390(2) 0.0816(18) 0.5174(15) 0.0398(5) Uani 0.0879(18) 1 d PD A 2
B4' B 0.1621(9) 0.2726(7) 0.7213(9) 0.042(2) Uani 0.0879(18) 1 d P A 2
C2' C 0.3294(9) 0.0872(9) 0.6654(10) 0.043(2) Uani 0.0879(18) 1 d P A 2
S1 S 0.1411(3) 0.0969(2) 0.4992(2) 0.0490(6) Uani 1 1 d . . .
P1 P 0.0787(2) 0.06109(18) 0.67003(19) 0.0342(4) Uani 1 1 d . A .
B3 B 0.2939(12) 0.2155(10) 0.5987(10) 0.050(3) Uani 1 1 d . . .
B5 B 0.2215(11) 0.0743(10) 0.8176(11) 0.050(3) Uani 1 1 d . . .
H5 H 0.1947 -0.0079 0.8634 0.060 Uiso 1 1 calc R A 1
B6 B 0.1086(11) 0.1949(9) 0.8501(10) 0.047(2) Uani 1 1 d . A .
H6 H 0.0087 0.1925 0.9143 0.056 Uiso 1 1 calc R B 1
B7 B 0.1937(12) 0.3135(10) 0.8274(12) 0.053(3) Uani 1 1 d . . .
H7 H 0.1474 0.3869 0.8797 0.064 Uiso 1 1 calc R A 1
B8 B 0.3065(11) 0.3248(9) 0.6778(11) 0.048(3) Uani 1 1 d . A .
H8 H 0.3329 0.4077 0.6336 0.058 Uiso 1 1 calc R C 1
B9 B 0.4136(10) 0.2099(10) 0.6426(12) 0.053(3) Uani 1 1 d . A .
H9 H 0.5120 0.2151 0.5754 0.063 Uiso 1 1 calc R D 1
B10 B 0.3763(13) 0.1233(10) 0.7714(13) 0.057(3) Uani 1 1 d . A .
H10 H 0.4501 0.0733 0.7874 0.068 Uiso 1 1 calc R E 1
B11 B 0.2383(13) 0.1866(11) 0.8872(10) 0.058(3) Uani 1 1 d . A .
H11 H 0.2231 0.1764 0.9786 0.069 Uiso 1 1 calc R . .
B12 B 0.3576(12) 0.2725(10) 0.7778(12) 0.053(3) Uani 1 1 d . A .
H12 H 0.4183 0.3195 0.7989 0.064 Uiso 1 1 calc R . .
C1 C 0.1755(8) 0.1344(7) 0.7200(8) 0.0372(18) Uani 1 1 d . A .
C3 C 0.1089(8) -0.0890(7) 0.6945(8) 0.0385(18) Uani 1 1 d . . .
C4 C 0.1959(9) -0.1497(9) 0.5996(9) 0.051(2) Uani 1 1 d . A .
H4A H 0.2356 -0.1128 0.5264 0.061 Uiso 1 1 calc R . .
C5 C 0.2233(9) -0.2585(8) 0.6113(10) 0.053(2) Uani 1 1 d . . .
H5A H 0.2802 -0.2971 0.5464 0.063 Uiso 1 1 calc R A .
C6 C 0.1676(11) -0.3147(9) 0.7195(14) 0.070(4) Uani 1 1 d . A .
H6A H 0.1889 -0.3905 0.7279 0.084 Uiso 1 1 calc R . .
C7 C 0.0806(10) -0.2583(10) 0.8149(10) 0.059(3) Uani 1 1 d . . .
H7A H 0.0396 -0.2967 0.8871 0.071 Uiso 1 1 calc R A .
C8 C 0.0546(9) -0.1450(9) 0.8029(9) 0.050(2) Uani 1 1 d . A .
H8A H 0.0002 -0.1059 0.8682 0.060 Uiso 1 1 calc R . .
C9 C -0.0890(8) 0.0956(7) 0.7530(9) 0.042(2) Uani 1 1 d . . .
C10 C -0.1574(9) 0.1361(8) 0.6964(9) 0.044(2) Uani 1 1 d . A .
H10A H -0.1156 0.1500 0.6157 0.053 Uiso 1 1 calc R . .
C11 C -0.2871(10) 0.1578(9) 0.7531(11) 0.057(3) Uani 1 1 d . . .
H11A H -0.3307 0.1853 0.7106 0.068 Uiso 1 1 calc R A .
C12 C -0.3497(11) 0.1389(10) 0.8693(12) 0.063(3) Uani 1 1 d . A .
H12A H -0.4366 0.1542 0.9080 0.076 Uiso 1 1 calc R . .
C13 C -0.2862(10) 0.0981(9) 0.9289(10) 0.058(3) Uani 1 1 d . . .
H13 H -0.3296 0.0855 1.0096 0.069 Uiso 1 1 calc R A .
C14 C -0.1564(10) 0.0738(9) 0.8727(9) 0.050(2) Uani 1 1 d . A .
H14 H -0.1145 0.0427 0.9156 0.061 Uiso 1 1 calc R . .
C15 C 0.4165(8) 0.2761(9) 0.3038(9) 0.048(2) Uani 1 1 d . . .
C16 C 0.3170(9) 0.2549(8) 0.2727(8) 0.045(2) Uani 1 1 d . A .
C17 C 0.2254(9) 0.3468(8) 0.3060(8) 0.044(2) Uani 1 1 d . . .
C18 C 0.2657(10) 0.4222(7) 0.3576(8) 0.045(2) Uani 1 1 d . A .
C19 C 0.3828(9) 0.3801(8) 0.3555(8) 0.044(2) Uani 1 1 d . A .
C20 C 0.5396(11) 0.2072(12) 0.2723(14) 0.080(4) Uani 1 1 d . A .
H20A H 0.5865 0.2061 0.1888 0.120 Uiso 1 1 calc R . .
H20B H 0.5228 0.1321 0.3051 0.120 Uiso 1 1 calc R . .
H20C H 0.5878 0.2396 0.3032 0.120 Uiso 1 1 calc R . .
C21 C 0.3187(12) 0.1558(11) 0.2096(12) 0.075(4) Uani 1 1 d . . .
H21A H 0.2432 0.1173 0.2548 0.113 Uiso 1 1 calc R A .
H21B H 0.3909 0.1058 0.1988 0.113 Uiso 1 1 calc R . .
H21C H 0.3230 0.1806 0.1347 0.113 Uiso 1 1 calc R . .
C22 C 0.1068(14) 0.3533(13) 0.2871(15) 0.083(4) Uani 1 1 d . A .
H22A H 0.0396 0.3202 0.3546 0.125 Uiso 1 1 calc R . .
H22B H 0.1243 0.3136 0.2195 0.125 Uiso 1 1 calc R . .
H22C H 0.0822 0.4303 0.2754 0.125 Uiso 1 1 calc R . .
C23 C 0.1990(14) 0.5392(11) 0.3970(13) 0.081(4) Uani 1 1 d . . .
H23A H 0.2439 0.5956 0.3386 0.121 Uiso 1 1 calc R A .
H23B H 0.1978 0.5531 0.4698 0.121 Uiso 1 1 calc R . .
H23C H 0.1140 0.5414 0.4069 0.121 Uiso 1 1 calc R . .
C24 C 0.4669(12) 0.4446(11) 0.3847(12) 0.070(3) Uani 1 1 d . . .
H24A H 0.5192 0.3929 0.4082 0.105 Uiso 1 1 calc R A .
H24B H 0.4154 0.4924 0.4473 0.105 Uiso 1 1 calc R . .
H24C H 0.5191 0.4893 0.3170 0.105 Uiso 1 1 calc R . .

loop_
_atom_site_aniso_label
_atom_site_aniso_U_11
_atom_site_aniso_U_22
_atom_site_aniso_U_33
_atom_site_aniso_U_23
_atom_site_aniso_U_13
_atom_site_aniso_U_12
Ir1 0.0341(3) 0.0280(3) 0.0318(2) 0.00266(15) -0.01742(18) -0.0061(2)
S2 0.0393(12) 0.0383(12) 0.0421(13) -0.0045(10) -0.0199(10) 0.0059(9)
C2 0.054(5) 0.028(4) 0.054(6) 0.003(4) -0.033(5) -0.004(4)
B4 0.034(5) 0.036(5) 0.063(7) 0.002(5) -0.026(5) -0.002(4)
Ir1' 0.0341(3) 0.0280(3) 0.0318(2) 0.00266(15) -0.01742(18) -0.0061(2)
S2' 0.0393(12) 0.0383(12) 0.0421(13) -0.0045(10) -0.0199(10) 0.0059(9)
B4' 0.054(5) 0.028(4) 0.054(6) 0.003(4) -0.033(5) -0.004(4)
C2' 0.034(5) 0.036(5) 0.063(7) 0.002(5) -0.026(5) -0.002(4)
S1 0.0660(15) 0.0523(13) 0.0328(11) 0.0033(10) -0.0213(11) -0.0305(11)
P1 0.0361(11) 0.0376(11) 0.0316(10) 0.0012(8) -0.0158(9) -0.0129(8)
B3 0.066(7) 0.058(7) 0.040(5) 0.022(5) -0.034(5) -0.032(6)
B5 0.059(7) 0.049(6) 0.058(7) 0.013(5) -0.042(6) -0.019(5)
B6 0.050(6) 0.047(6) 0.048(6) -0.001(5) -0.023(5) -0.018(5)
B7 0.058(7) 0.047(6) 0.067(8) -0.015(6) -0.036(6) -0.011(5)
B8 0.056(6) 0.038(5) 0.064(7) 0.003(5) -0.036(6) -0.019(5)
B9 0.025(5) 0.062(7) 0.071(8) 0.004(6) -0.021(5) -0.011(4)
B10 0.069(8) 0.048(6) 0.079(9) 0.002(6) -0.055(7) -0.011(5)
B11 0.086(9) 0.072(8) 0.035(5) 0.015(5) -0.040(6) -0.042(7)
B12 0.071(8) 0.044(6) 0.063(7) 0.010(5) -0.045(7) -0.024(5)
C1 0.032(4) 0.039(4) 0.040(5) 0.001(4) -0.014(4) -0.011(3)
C3 0.040(4) 0.033(4) 0.043(5) -0.006(4) -0.018(4) -0.005(3)
C4 0.038(5) 0.056(6) 0.050(6) -0.006(5) -0.010(4) -0.012(4)
C5 0.039(5) 0.042(5) 0.066(7) -0.014(5) -0.013(5) 0.003(4)
C6 0.050(6) 0.040(5) 0.122(12) -0.017(6) -0.041(7) 0.007(5)
C7 0.051(6) 0.065(7) 0.056(6) 0.007(5) -0.019(5) -0.013(5)
C8 0.047(5) 0.057(6) 0.044(5) -0.006(4) -0.018(4) -0.005(4)
C9 0.032(4) 0.037(4) 0.054(5) -0.004(4) -0.015(4) -0.013(3)
C10 0.046(5) 0.045(5) 0.048(5) 0.010(4) -0.025(4) -0.015(4)
C11 0.050(6) 0.061(6) 0.069(7) 0.008(5) -0.036(6) -0.012(5)
C12 0.049(6) 0.067(7) 0.072(8) -0.013(6) -0.025(6) -0.002(5)
C13 0.057(6) 0.057(6) 0.055(6) -0.002(5) -0.024(5) 0.002(5)
C14 0.055(6) 0.064(6) 0.041(5) 0.004(4) -0.028(5) -0.009(5)
C15 0.033(4) 0.057(6) 0.045(5) 0.011(4) -0.010(4) -0.010(4)
C16 0.054(5) 0.042(5) 0.036(5) 0.004(4) -0.015(4) -0.017(4)
C17 0.058(6) 0.044(5) 0.041(5) 0.011(4) -0.034(5) -0.010(4)
C18 0.061(6) 0.028(4) 0.042(5) 0.010(4) -0.022(4) -0.009(4)
C19 0.061(6) 0.043(5) 0.035(4) 0.011(4) -0.024(4) -0.030(4)
C20 0.050(7) 0.089(10) 0.095(10) -0.006(8) -0.031(7) 0.011(6)
C21 0.068(8) 0.075(8) 0.076(9) -0.026(7) -0.018(6) -0.024(6)
C22 0.082(9) 0.086(9) 0.110(12) -0.004(8) -0.070(9) 0.000(7)
C23 0.093(10) 0.067(8) 0.082(9) -0.020(7) -0.041(8) 0.021(7)
C24 0.075(8) 0.075(8) 0.075(8) 0.020(6) -0.044(7) -0.043(6)

loop_
_atom_type_symbol
_atom_type_description
_atom_type_scat_dispersion_real
_atom_type_scat_dispersion_imag
_atom_type_scat_source
C C 0.0033 0.0016 'International Tables Vol C Tables 4.2.6.8 and 6.1.1.4'
H H 0.0000 0.0000 'International Tables Vol C Tables 4.2.6.8 and 6.1.1.4'
B B 0.0013 0.0007 'International Tables Vol C Tables 4.2.6.8 and 6.1.1.4'
S S 0.1246 0.1234 'International Tables Vol C Tables 4.2.6.8 and 6.1.1.4'
Ir Ir -1.4442 7.9887 'International Tables Vol C Tables 4.2.6.8 and 6.1.1.4'
P P 0.1023 0.0942 'International Tables Vol C Tables 4.2.6.8 and 6.1.1.4'

loop_
_geom_angle_atom_site_label_1
_geom_angle_atom_site_label_2
_geom_angle_atom_site_label_3
_geom_angle
B3 Ir1 C19 101.6(4)
B3 Ir1 C18 130.5(4)
C19 Ir1 C18 38.2(4)
B3 Ir1 C15 104.6(4)
C19 Ir1 C15 37.5(4)
C18 Ir1 C15 63.0(4)
B3 Ir1 C16 137.5(5)
C19 Ir1 C16 63.1(3)
C18 Ir1 C16 62.1(4)
C15 Ir1 C16 38.5(4)
B3 Ir1 C17 164.8(4)
C19 Ir1 C17 63.3(3)
C18 Ir1 C17 37.2(3)
C15 Ir1 C17 63.3(4)
C16 Ir1 C17 36.9(4)
B3 Ir1 S1 89.6(3)
C19 Ir1 S1 151.0(3)
C18 Ir1 S1 140.0(3)
C15 Ir1 S1 113.9(3)
C16 Ir1 S1 90.6(2)
C17 Ir1 S1 103.6(2)
B3 Ir1 S2 72.6(4)
C19 Ir1 S2 117.7(3)
C18 Ir1 S2 99.2(3)
C15 Ir1 S2 155.0(3)
C16 Ir1 S2 149.9(3)
C17 Ir1 S2 114.0(3)
S1 Ir1 S2 91.12(9)
C2 S2 Ir1 88.8(3)
C1 C2 B7 110.0(7)
C1 C2 B6 60.6(6)
B7 C2 B6 62.5(7)
C1 C2 B8 110.8(7)
B7 C2 B8 62.7(7)
B6 C2 B8 114.5(7)
C1 C2 B3 64.6(6)
B7 C2 B3 115.5(8)
B6 C2 B3 117.7(7)
B8 C2 B3 61.7(6)
C1 C2 S2 112.4(6)
B7 C2 S2 133.8(7)
B6 C2 S2 127.4(7)
B8 C2 S2 115.8(7)
B3 C2 S2 98.8(6)
C1 B4 B5 57.0(6)
C1 B4 B10 103.9(8)
B5 B4 B10 60.7(7)
C1 B4 B9 104.9(7)
B5 B4 B9 107.4(8)
B10 B4 B9 58.9(7)
C1 B4 B3 63.3(6)
B5 B4 B3 110.8(8)
B10 B4 B3 107.7(7)
B9 B4 B3 58.3(6)
C15 Ir1' B3 121.6(5)
C15 Ir1' C16 43.3(4)
B3 Ir1' C16 164.8(5)
C15 Ir1' C19 39.3(4)
B3 Ir1' C19 103.3(4)
C16 Ir1' C19 65.4(4)
C15 Ir1' S1 134.8(4)
B3 Ir1' S1 94.8(4)
C16 Ir1' S1 98.3(3)
C19 Ir1' S1 159.5(4)
C15 Ir1' S2' 100.5(7)
B3 Ir1' S2' 50.9(6)
C16 Ir1' S2' 123.7(6)
C19 Ir1' S2' 117.7(7)
S1 Ir1' S2' 81.2(6)
C15 Ir1' C17 63.4(4)
B3 Ir1' C17 148.5(6)
C16 Ir1' C17 35.2(4)
C19 Ir1' C17 59.3(4)
S1 Ir1' C17 100.2(3)
S2' Ir1' C17 158.9(6)
C15 Ir1' C18 61.0(4)
B3 Ir1' C18 118.1(5)
C16 Ir1' C18 58.8(4)
C19 Ir1' C18 34.5(4)
S1 Ir1' C18 127.0(4)
S2' Ir1' C18 151.7(7)
C17 Ir1' C18 33.0(3)
P1 S1 Ir1' 107.82(16)
P1 S1 Ir1 104.02(11)
Ir1' S1 Ir1 15.30(19)
C9 P1 C3 108.0(4)
C9 P1 C1 112.5(4)
C3 P1 C1 106.5(4)
C9 P1 S1 112.8(3)
C3 P1 S1 109.0(3)
C1 P1 S1 107.9(3)
B9 B3 C2 101.9(8)
B9 B3 B8 58.2(6)
C2 B3 B8 57.5(6)
B9 B3 B4 60.8(6)
C2 B3 B4 100.4(7)
B8 B3 B4 105.2(7)
B9 B3 C1 101.1(7)
C2 B3 C1 54.5(5)
B8 B3 C1 99.8(8)
B4 B3 C1 55.6(5)
B9 B3 Ir1' 137.1(9)
C2 B3 Ir1' 116.2(7)
B8 B3 Ir1' 128.2(7)
B4 B3 Ir1' 125.3(8)
C1 B3 Ir1' 116.5(6)
B9 B3 Ir1 146.5(8)
C2 B3 Ir1 99.8(7)
B8 B3 Ir1 116.2(7)
B4 B3 Ir1 138.6(7)
C1 B3 Ir1 112.3(6)
Ir1' B3 Ir1 17.2(2)
C1 B5 B11 104.9(8)
C1 B5 B4 58.7(6)
B11 B5 B4 108.4(8)
C1 B5 B10 104.5(8)
B11 B5 B10 60.4(7)
B4 B5 B10 59.8(7)
C1 B5 B6 58.0(6)
B11 B5 B6 60.6(7)
B4 B5 B6 107.5(8)
B10 B5 B6 108.3(8)
C1 B6 C2 58.4(6)
C1 B6 B7 105.3(8)
C2 B6 B7 58.7(6)
C1 B6 B11 102.1(8)
C2 B6 B11 103.6(7)
B7 B6 B11 60.0(6)
C1 B6 B5 56.5(6)
C2 B6 B5 103.3(8)
B7 B6 B5 106.8(8)
B11 B6 B5 58.4(7)
C2 B7 B6 58.8(6)
C2 B7 B8 59.2(6)
B6 B7 B8 108.6(8)
C2 B7 B11 104.6(7)
B6 B7 B11 61.2(7)
B8 B7 B11 106.1(9)
C2 B7 B12 103.6(8)
B6 B7 B12 110.0(8)
B8 B7 B12 57.0(7)
B11 B7 B12 60.9(7)
B12 B8 C2 106.4(8)
B12 B8 B9 62.1(7)
C2 B8 B9 105.5(7)
B12 B8 B7 61.8(7)
C2 B8 B7 58.0(6)
B9 B8 B7 110.6(9)
B12 B8 B3 111.4(8)
C2 B8 B3 60.7(6)
B9 B8 B3 59.7(7)
B7 B8 B3 110.7(7)
B8 B9 B3 62.2(7)
B8 B9 B10 107.7(9)
B3 B9 B10 111.0(8)
B8 B9 B12 58.3(7)
B3 B9 B12 110.4(8)
B10 B9 B12 60.9(7)
B8 B9 B4 108.3(7)
B3 B9 B4 60.9(6)
B10 B9 B4 60.4(6)
B12 B9 B4 108.6(8)
B9 B10 B12 59.6(7)
B9 B10 B4 60.7(7)
B12 B10 B4 107.8(8)
B9 B10 B11 108.0(9)
B12 B10 B11 60.6(7)
B4 B10 B11 106.7(8)
B9 B10 B5 107.9(8)
B12 B10 B5 107.2(9)
B4 B10 B5 59.6(6)
B11 B10 B5 58.6(7)
B5 B11 B7 107.9(7)
B5 B11 B10 61.0(7)
B7 B11 B10 107.5(8)
B5 B11 B6 61.0(6)
B7 B11 B6 58.8(6)
B10 B11 B6 109.1(8)
B5 B11 B12 108.2(8)
B7 B11 B12 59.6(7)
B10 B11 B12 59.5(7)
B6 B11 B12 107.0(8)
B8 B12 B9 59.6(7)
B8 B12 B7 61.2(7)
B9 B12 B7 108.2(8)
B8 B12 B10 107.6(8)
B9 B12 B10 59.5(7)
B7 B12 B10 107.7(8)
B8 B12 B11 108.2(8)
B9 B12 B11 107.4(8)
B7 B12 B11 59.4(8)
B10 B12 B11 59.9(8)
C2 C1 B5 112.4(7)
C2 C1 B6 61.0(6)
B5 C1 B6 65.4(7)
C2 C1 B4 110.3(7)
B5 C1 B4 64.4(7)
B6 C1 B4 118.2(7)
C2 C1 B3 61.0(6)
B5 C1 B3 115.1(7)
B6 C1 B3 115.0(7)
B4 C1 B3 61.1(6)
C2 C1 P1 119.8(6)
B5 C1 P1 121.8(6)
B6 C1 P1 121.1(6)
B4 C1 P1 115.0(6)
B3 C1 P1 111.4(6)
C8 C3 C4 117.9(9)
C8 C3 P1 123.5(7)
C4 C3 P1 118.5(7)
C5 C4 C3 121.8(10)
C4 C5 C6 120.2(10)
C7 C6 C5 119.9(10)
C8 C7 C6 119.6(11)
C7 C8 C3 120.4(10)
C10 C9 C14 116.1(8)
C10 C9 P1 119.6(8)
C14 C9 P1 124.0(7)
C9 C10 C11 122.9(9)
C12 C11 C10 119.8(10)
C13 C12 C11 119.4(11)
C12 C13 C14 121.3(11)
C9 C14 C13 120.4(9)
C19 C15 C16 107.0(8)
C19 C15 C20 126.2(10)
C16 C15 C20 126.4(10)
C19 C15 Ir1' 82.7(6)
C16 C15 Ir1' 74.7(5)
C20 C15 Ir1' 114.9(9)
C19 C15 Ir1 70.1(5)
C16 C15 Ir1 71.9(5)
C20 C15 Ir1 128.9(8)
Ir1' C15 Ir1 15.1(2)
C17 C16 C15 108.2(8)
C17 C16 C21 126.9(10)
C15 C16 C21 124.8(10)
C17 C16 Ir1' 87.9(6)
C15 C16 Ir1' 62.0(5)
C21 C16 Ir1' 118.0(8)
C17 C16 Ir1 71.9(5)
C15 C16 Ir1 69.6(5)
C21 C16 Ir1 127.2(8)
Ir1' C16 Ir1 16.1(2)
C18 C17 C16 107.0(8)
C18 C17 C22 130.2(10)
C16 C17 C22 122.8(9)
C18 C17 Ir1 68.7(5)
C16 C17 Ir1 71.2(5)
C22 C17 Ir1 124.4(9)
C18 C17 Ir1' 75.2(5)
C16 C17 Ir1' 56.8(5)
C22 C17 Ir1' 130.6(8)
Ir1 C17 Ir1' 14.35(17)
C17 C18 C19 109.8(8)
C17 C18 C23 124.2(10)
C19 C18 C23 125.7(9)
C17 C18 Ir1 74.1(5)
C19 C18 Ir1 70.8(5)
C23 C18 Ir1 127.0(8)
C17 C18 Ir1' 71.7(5)
C19 C18 Ir1' 61.2(5)
C23 C18 Ir1' 139.2(8)
Ir1 C18 Ir1' 13.07(15)
C15 C19 C18 108.0(8)
C15 C19 C24 125.6(10)
C18 C19 C24 125.7(10)
C15 C19 Ir1 72.4(5)
C18 C19 Ir1 70.9(5)
C24 C19 Ir1 129.9(7)
C15 C19 Ir1' 58.0(5)
C18 C19 Ir1' 84.4(6)
C24 C19 Ir1' 129.5(7)
Ir1 C19 Ir1' 16.4(2)

loop_
_geom_bond_atom_site_label_1
_geom_bond_atom_site_label_2
_geom_bond_distance
Ir1 B3 2.116(10)
Ir1 C19 2.174(8)
Ir1 C18 2.175(8)
Ir1 C15 2.204(9)
Ir1 C16 2.236(9)
Ir1 C17 2.245(8)
Ir1 S1 2.366(2)
Ir1 S2 2.431(2)
S2 C2 1.785(9)
C2 C1 1.654(12)
C2 B7 1.696(15)
C2 B6 1.699(15)
C2 B8 1.719(14)
C2 B3 1.777(17)
B4 C1 1.694(13)
B4 B5 1.788(17)
B4 B10 1.793(16)
B4 B9 1.798(15)
B4 B3 1.799(15)
Ir1' C15 1.885(11)
Ir1' B3 2.031(11)
Ir1' C16 2.060(10)
Ir1' C19 2.204(9)
Ir1' S1 2.262(5)
Ir1' S2' 2.452(15)
Ir1' C17 2.459(10)
Ir1' C18 2.504(10)
S1 P1 1.990(3)
P1 C9 1.812(9)
P1 C3 1.828(9)
P1 C1 1.875(8)
B3 B9 1.751(15)
B3 B8 1.794(16)
B3 C1 1.835(14)
B5 C1 1.663(14)
B5 B11 1.766(16)
B5 B10 1.808(17)
B5 B6 1.813(17)
B6 C1 1.692(14)
B6 B7 1.761(15)
B6 B11 1.805(16)
B7 B8 1.778(18)
B7 B11 1.783(18)
B7 B12 1.787(18)
B8 B12 1.702(16)
B8 B9 1.723(17)
B9 B10 1.766(19)
B9 B12 1.766(19)
B10 B12 1.790(17)
B10 B11 1.80(2)
B11 B12 1.810(17)
C3 C8 1.380(14)
C3 C4 1.400(13)
C4 C5 1.326(14)
C5 C6 1.380(18)
C6 C7 1.377(17)
C7 C8 1.375(15)
C9 C10 1.348(13)
C9 C14 1.387(14)
C10 C11 1.386(14)
C11 C12 1.341(17)
C12 C13 1.333(16)
C13 C14 1.390(15)
C15 C19 1.406(14)
C15 C16 1.464(14)
C15 C20 1.509(14)
C16 C17 1.419(14)
C16 C21 1.499(14)
C17 C18 1.411(13)
C17 C22 1.533(14)
C18 C19 1.424(14)
C18 C23 1.551(14)
C19 C24 1.519(13)

loop_
_platon_squeeze_void_nr
_platon_squeeze_void_average_x
_platon_squeeze_void_average_y
_platon_squeeze_void_average_z
_platon_squeeze_void_volume
_platon_squeeze_void_count_electrons
1 -0.027 0.500 0.000 306.2 25.5
